data_7220781
loop_
_publ_author_name
'Zhang, Jun'
'Lin, Xiuping'
'Li, Liangchun'
'Zhong, Baliang'
'liao, xiaojian'
'Liu, Yonghong'
'xu, shihai'

_publ_section_title
;
 Gliomasolides A-E, Unusual Macrolides from a Sponge-Derived Fungus
 Gliomastix sp. ZSDS1-F7-2
;
_journal_name_full 'RSC Adv.'
_journal_paper_doi 10.1039/C5RA08559D
_journal_year 2015
_chemical_absolute_configuration ad
_chemical_formula_moiety 'C18 H32 O4'
_chemical_formula_sum 'C18 H32 O4'
_chemical_formula_weight 312.44
_chemical_name_systematic 'gliomasolide A'
_space_group_IT_number 4
_space_group_name_Hall 'P 2yb'
_space_group_name_H-M_alt 'P 1 21 1'
_symmetry_cell_setting monoclinic
_symmetry_space_group_name_Hall 'P 2yb'
_symmetry_space_group_name_H-M 'P 1 21 1'
_atom_sites_solution_hydrogens geom
_atom_sites_solution_primary direct
_atom_sites_solution_secondary difmap
_audit_creation_date 2014-09-18
_audit_creation_method
;
  Olex2 1.2-beta
  (compiled May  9 2012 12:37:22, GUI svn.r4230)
;
_audit_update_record
;
2015-03-31 deposited with the CCDC.
2015-06-09 downloaded from the CCDC.
;
_cell_angle_alpha 90.00
_cell_angle_beta 91.546(3)
_cell_angle_gamma 90.00
_cell_formula_units_Z 2
_cell_length_a 5.42511(18)
_cell_length_b 7.6161(2)
_cell_length_c 21.7672(8)
_cell_measurement_reflns_used 2971
_cell_measurement_temperature 99.9(4)
_cell_measurement_theta_max 75.6320
_cell_measurement_theta_min 6.1140
_cell_volume 899.05(5)
_computing_cell_refinement
;
CrysAlisPro, Agilent Technologies,
Version 1.171.36.32 (release 02-08-2013 CrysAlis171 .NET)
(compiled Aug  2 2013,16:46:58)
;
_computing_data_collection
;
CrysAlisPro, Agilent Technologies,
Version 1.171.36.32 (release 02-08-2013 CrysAlis171 .NET)
(compiled Aug  2 2013,16:46:58)
;
_computing_data_reduction
;
CrysAlisPro, Agilent Technologies,
Version 1.171.36.32 (release 02-08-2013 CrysAlis171 .NET)
(compiled Aug  2 2013,16:46:58)
;
_computing_molecular_graphics
;
O. V. Dolomanov, L. J. Bourhis, R. J. Gildea, J. A. K. Howard and H. Puschmann,
OLEX2: a complete structure solution, refinement and analysis program.
J. Appl. Cryst. (2009). 42, 339-341.
;
_computing_publication_material
;
O. V. Dolomanov, L. J. Bourhis, R. J. Gildea, J. A. K. Howard and H. Puschmann,
OLEX2: a complete structure solution, refinement and analysis program.
J. Appl. Cryst. (2009). 42, 339-341.
;
_computing_structure_refinement
;
XL, G.M. Sheldrick, Acta Cryst.
(2008). A64, 112-122
;
_computing_structure_solution
;
SHELXS, G.M. Sheldrick, Acta Cryst.
(2008). A64, 112-122
;
_diffrn_ambient_temperature 99.9(4)
_diffrn_detector_area_resol_mean 10.3587
_diffrn_measured_fraction_theta_full 0.9961
_diffrn_measured_fraction_theta_max 0.8605
_diffrn_measurement_details
;
  1 omega   33.00   90.00   1.0000    6.0000
omega____ theta____ kappa____ phi______ frames
    -      110.5703  -30.0000    0.0000 57

  2 omega  -49.00   35.00   1.0000    3.0000
omega____ theta____ kappa____ phi______ frames
    -      -40.8203   37.0000 -120.0000 84

  3 omega  -90.00    7.00   1.0000    3.0000
omega____ theta____ kappa____ phi______ frames
    -      -40.8203  112.0000  -47.0000 97

  4 omega -114.00  -11.00   1.0000    3.0000
omega____ theta____ kappa____ phi______ frames
    -      -40.8203  -57.0000   90.0000 103

  5 omega   33.00   81.00   1.0000    6.0000
omega____ theta____ kappa____ phi______ frames
    -      110.5703  -30.0000  150.0000 48

  6 omega   44.00   98.00   1.0000    6.0000
omega____ theta____ kappa____ phi______ frames
    -      110.5703  -45.0000  -90.0000 54

  7 omega   35.00   90.00   1.0000    6.0000
omega____ theta____ kappa____ phi______ frames
    -      110.5703  -30.0000 -150.0000 55

  8 omega   86.00  133.00   1.0000    6.0000
omega____ theta____ kappa____ phi______ frames
    -      110.5703   45.0000   30.0000 47

  9 omega   56.00  115.00   1.0000    6.0000
omega____ theta____ kappa____ phi______ frames
    -      110.5703 -111.0000  -30.0000 59

 10 omega  143.00  171.00   1.0000    6.0000
omega____ theta____ kappa____ phi______ frames
    -      110.5703   45.0000   30.0000 28

 11 omega   37.00  145.00   1.0000    6.0000
omega____ theta____ kappa____ phi______ frames
    -      110.5703  -15.0000   30.0000 108

 12 omega   49.00  137.00   1.0000    6.0000
omega____ theta____ kappa____ phi______ frames
    -      110.5703  -77.0000    0.0000 88

 13 omega   35.00  130.00   1.0000    6.0000
omega____ theta____ kappa____ phi______ frames
    -      110.5703  -77.0000  150.0000 95
;
_diffrn_measurement_device 'kappa diffractometer'
_diffrn_measurement_device_type 'SuperNova, Dual, Cu at zero, Atlas'
_diffrn_measurement_method '\w scans'
_diffrn_orient_matrix_UB_11 0.1989745000
_diffrn_orient_matrix_UB_12 0.1433231000
_diffrn_orient_matrix_UB_13 -0.0049049000
_diffrn_orient_matrix_UB_21 0.0176549000
_diffrn_orient_matrix_UB_22 -0.0370320000
_diffrn_orient_matrix_UB_23 -0.0692876000
_diffrn_orient_matrix_UB_31 -0.2019834000
_diffrn_orient_matrix_UB_32 0.1379461000
_diffrn_orient_matrix_UB_33 -0.0135856000
_diffrn_radiation_monochromator mirror
_diffrn_radiation_probe x-ray
_diffrn_radiation_type CuK\a
_diffrn_radiation_wavelength 1.5418
_diffrn_reflns_av_R_equivalents 0.0271
_diffrn_reflns_av_unetI/netI 0.0307
_diffrn_reflns_limit_h_max 4
_diffrn_reflns_limit_h_min -6
_diffrn_reflns_limit_k_max 9
_diffrn_reflns_limit_k_min -9
_diffrn_reflns_limit_l_max 25
_diffrn_reflns_limit_l_min -26
_diffrn_reflns_number 4417
_diffrn_reflns_theta_full 66.50
_diffrn_reflns_theta_max 67.49
_diffrn_reflns_theta_min 6.10
_diffrn_source 'sealed X-ray tube'
_diffrn_source_current 0.80
_diffrn_source_power 0.040
_diffrn_source_target Cu
_diffrn_source_voltage 50
_exptl_absorpt_coefficient_mu 0.635
_exptl_absorpt_correction_T_max 1.00000
_exptl_absorpt_correction_T_min 0.61519
_exptl_absorpt_correction_type multi-scan
_exptl_absorpt_process_details
;
CrysAlisPro, Agilent Technologies,
Version 1.171.36.32 (release 02-08-2013 CrysAlis171 .NET)
(compiled Aug  2 2013,16:46:58)
Empirical absorption correction using spherical harmonics,
 implemented in SCALE3 ABSPACK scaling algorithm.
;
_exptl_crystal_colour colorless
_exptl_crystal_density_diffrn 1.154
_exptl_crystal_density_method 'not measured'
_exptl_crystal_description plate
_exptl_crystal_F_000 344
_exptl_crystal_size_max 0.20
_exptl_crystal_size_mid 0.15
_exptl_crystal_size_min 0.03
_refine_diff_density_max 0.351
_refine_diff_density_min -0.178
_refine_diff_density_rms 0.052
_refine_ls_abs_structure_details 'Flack H D (1983), Acta Cryst. A39, 876-881'
_refine_ls_abs_structure_Flack 0.0(2)
_refine_ls_extinction_method none
_refine_ls_goodness_of_fit_ref 1.001
_refine_ls_hydrogen_treatment constr
_refine_ls_matrix_type full
_refine_ls_number_parameters 204
_refine_ls_number_reflns 2760
_refine_ls_number_restraints 1
_refine_ls_restrained_S_all 1.000
_refine_ls_R_factor_all 0.0457
_refine_ls_R_factor_gt 0.0445
_refine_ls_shift/su_max 0.000
_refine_ls_shift/su_mean 0.000
_refine_ls_structure_factor_coef Fsqd
_refine_ls_weighting_details 'calc w=1/[\s^2^(Fo^2^)+(0.0790P)^2^+0.2238P] where P=(Fo^2^+2Fc^2^)/3'
_refine_ls_weighting_scheme calc
_refine_ls_wR_factor_gt 0.1137
_refine_ls_wR_factor_ref 0.1151
_reflns_number_gt 2686
_reflns_number_total 2760
_reflns_threshold_expression >2sigma(I)
_cod_data_source_file c5ra08559d2.cif
_cod_data_source_block zjun2cult
_cod_depositor_comments
;
The following automatic conversions were performed:

'_symmetry_cell_setting' value 'Monoclinic' changed to 'monoclinic'
according to
/usr/data/users/saulius/crontab/automatic-downloads/rss-feeds/RSC/lib/dictionaries/cif_core.dic
dictionary named 'cif_core.dic' version 2.4.2 from 2011-04-26.

Automatic conversion script
Id: cif_fix_values 3271 2015-04-21 07:52:19Z andrius 
;
_cod_original_sg_symbol_H-M P2(1)
_cod_database_code 7220781
_chemical_oxdiff_formula 'C18 O4 H30'
_reflns_odcompleteness_completeness 99.61
_reflns_odcompleteness_iscentric 1
_reflns_odcompleteness_theta 68.13

loop_
_space_group_symop_id
_space_group_symop_operation_xyz
1 'x, y, z'
2 '-x, y+1/2, -z'

loop_
_atom_site_label
_atom_site_type_symbol
_atom_site_fract_x
_atom_site_fract_y
_atom_site_fract_z
_atom_site_U_iso_or_equiv
_atom_site_adp_type
_atom_site_occupancy
_atom_site_symmetry_multiplicity
_atom_site_calc_flag
_atom_site_refinement_flags
O1 O 0.4447(3) 0.4013(2) 0.24258(6) 0.0218(3) Uani 1 1 d .
O2 O 0.0417(3) 0.4076(3) 0.26479(7) 0.0320(4) Uani 1 1 d .
O4 O 0.8656(3) 0.3333(2) 0.44810(7) 0.0211(3) Uani 1 1 d .
H4 H 0.8379 0.2248 0.4488 0.047(10) Uiso 1 1 calc R
O7 O 0.8486(3) 0.9771(2) 0.45522(7) 0.0222(3) Uani 1 1 d .
H7 H 0.9338 0.9448 0.4860 0.039(8) Uiso 1 1 calc R
C1 C 0.2563(4) 0.3925(3) 0.28051(10) 0.0215(4) Uani 1 1 d .
C2 C 0.3383(4) 0.3726(3) 0.34562(9) 0.0204(4) Uani 1 1 d .
H2 H 0.2206 0.3384 0.3749 0.024 Uiso 1 1 calc R
C3 C 0.5690(4) 0.4006(3) 0.36479(9) 0.0209(4) Uani 1 1 d .
H3 H 0.6938 0.4055 0.3350 0.025 Uiso 1 1 calc R
C4 C 0.6427(4) 0.4250(3) 0.43133(9) 0.0206(4) Uani 1 1 d .
H4A H 0.5062 0.3840 0.4578 0.025 Uiso 1 1 calc R
C5 C 0.6935(4) 0.6214(3) 0.44364(9) 0.0201(4) Uani 1 1 d .
H5A H 0.5501 0.6910 0.4285 0.024 Uiso 1 1 calc R
H5B H 0.7120 0.6406 0.4885 0.024 Uiso 1 1 calc R
C6 C 0.9271(4) 0.6871(3) 0.41223(10) 0.0202(5) Uani 1 1 d .
H6A H 1.0731 0.6549 0.4381 0.024 Uiso 1 1 calc R
H6B H 0.9413 0.6264 0.3723 0.024 Uiso 1 1 calc R
C7 C 0.9295(4) 0.8851(3) 0.40130(9) 0.0213(4) Uani 1 1 d .
H7A H 1.1022 0.9220 0.3929 0.026 Uiso 1 1 calc R
C8 C 0.7631(4) 0.9416(3) 0.34744(10) 0.0231(5) Uani 1 1 d .
H8A H 0.7320 1.0693 0.3505 0.028 Uiso 1 1 calc R
H8B H 0.6026 0.8807 0.3502 0.028 Uiso 1 1 calc R
C9 C 0.8720(4) 0.9020(3) 0.28497(9) 0.0248(4) Uani 1 1 d .
H9A H 0.9255 0.7778 0.2839 0.030 Uiso 1 1 calc R
H9B H 1.0190 0.9767 0.2793 0.030 Uiso 1 1 calc R
C10 C 0.6842(4) 0.9357(3) 0.23203(9) 0.0259(5) Uani 1 1 d .
H10A H 0.5952 1.0465 0.2401 0.031 Uiso 1 1 calc R
H10B H 0.7739 0.9509 0.1934 0.031 Uiso 1 1 calc R
C11 C 0.4964(4) 0.7874(3) 0.22352(10) 0.0250(5) Uani 1 1 d .
H11A H 0.4603 0.7377 0.2643 0.030 Uiso 1 1 calc R
H11B H 0.3411 0.8371 0.2061 0.030 Uiso 1 1 calc R
C12 C 0.5814(4) 0.6394(3) 0.18178(9) 0.0233(5) Uani 1 1 d .
H12A H 0.5927 0.6844 0.1393 0.028 Uiso 1 1 calc R
H12B H 0.7481 0.6007 0.1955 0.028 Uiso 1 1 calc R
C13 C 0.4070(4) 0.4821(3) 0.18193(10) 0.0223(4) Uani 1 1 d .
H13 H 0.2327 0.5238 0.1772 0.027 Uiso 1 1 calc R
C14 C 0.4571(4) 0.3432(3) 0.13364(10) 0.0251(5) Uani 1 1 d .
H14A H 0.4680 0.4008 0.0930 0.030 Uiso 1 1 calc R
H14B H 0.6184 0.2876 0.1433 0.030 Uiso 1 1 calc R
C15 C 0.2598(4) 0.2016(3) 0.12985(10) 0.0243(5) Uani 1 1 d .
H15A H 0.0992 0.2568 0.1191 0.029 Uiso 1 1 calc R
H15B H 0.2457 0.1462 0.1708 0.029 Uiso 1 1 calc R
C16 C 0.3136(4) 0.0593(3) 0.08257(11) 0.0273(5) Uani 1 1 d .
H16A H 0.3336 0.1152 0.0420 0.033 Uiso 1 1 calc R
H16B H 0.4715 0.0014 0.0942 0.033 Uiso 1 1 calc R
C17 C 0.1127(4) -0.0795(4) 0.07704(10) 0.0295(5) Uani 1 1 d .
H17A H -0.0459 -0.0212 0.0665 0.035 Uiso 1 1 calc R
H17B H 0.0956 -0.1373 0.1174 0.035 Uiso 1 1 calc R
C18 C 0.1625(5) -0.2199(4) 0.02873(13) 0.0411(7) Uani 1 1 d .
H18A H 0.1660 -0.1652 -0.0120 0.062 Uiso 1 1 calc R
H18B H 0.0317 -0.3085 0.0292 0.062 Uiso 1 1 calc R
H18C H 0.3219 -0.2758 0.0380 0.062 Uiso 1 1 calc R

loop_
_atom_site_aniso_label
_atom_site_aniso_U_11
_atom_site_aniso_U_22
_atom_site_aniso_U_33
_atom_site_aniso_U_23
_atom_site_aniso_U_13
_atom_site_aniso_U_12
O1 0.0201(7) 0.0239(8) 0.0215(7) 0.0003(6) 0.0005(5) 0.0036(6)
O2 0.0194(7) 0.0474(11) 0.0290(8) 0.0032(8) -0.0001(6) 0.0020(8)
O4 0.0257(8) 0.0131(8) 0.0244(7) 0.0016(6) -0.0019(6) 0.0013(6)
O7 0.0310(8) 0.0145(8) 0.0210(7) -0.0010(6) -0.0020(6) 0.0020(6)
C1 0.0218(10) 0.0148(10) 0.0279(10) -0.0014(9) 0.0032(8) 0.0001(9)
C2 0.0242(10) 0.0147(11) 0.0225(10) 0.0004(8) 0.0038(7) 0.0037(8)
C3 0.0248(10) 0.0133(10) 0.0247(10) 0.0036(9) 0.0036(8) 0.0029(9)
C4 0.0245(10) 0.0165(11) 0.0210(9) 0.0008(8) 0.0033(7) 0.0001(8)
C5 0.0240(10) 0.0160(12) 0.0204(9) -0.0012(8) 0.0015(7) 0.0023(8)
C6 0.0227(11) 0.0147(12) 0.0231(9) 0.0000(8) -0.0011(8) 0.0019(8)
C7 0.0264(10) 0.0166(11) 0.0210(9) -0.0016(8) 0.0016(8) 0.0017(9)
C8 0.0310(11) 0.0159(12) 0.0225(10) 0.0000(8) -0.0007(8) 0.0030(8)
C9 0.0307(11) 0.0186(11) 0.0253(10) 0.0010(9) 0.0028(8) -0.0015(9)
C10 0.0386(13) 0.0190(13) 0.0200(9) 0.0024(8) 0.0014(8) 0.0018(9)
C11 0.0276(11) 0.0231(12) 0.0244(10) -0.0006(9) 0.0001(8) 0.0048(9)
C12 0.0241(11) 0.0222(12) 0.0235(10) 0.0013(9) 0.0008(7) 0.0048(9)
C13 0.0230(10) 0.0231(11) 0.0208(10) 0.0014(9) 0.0005(8) 0.0050(9)
C14 0.0269(10) 0.0279(12) 0.0207(9) 0.0014(9) 0.0030(8) 0.0024(9)
C15 0.0208(10) 0.0281(13) 0.0241(10) 0.0013(9) -0.0006(8) 0.0005(9)
C16 0.0283(12) 0.0292(14) 0.0243(11) -0.0029(10) 0.0001(9) -0.0008(10)
C17 0.0316(12) 0.0310(13) 0.0258(11) -0.0028(10) -0.0014(8) -0.0021(10)
C18 0.0457(16) 0.0403(17) 0.0371(14) -0.0106(12) -0.0039(11) -0.0059(13)

loop_
_atom_type_symbol
_atom_type_description
_atom_type_scat_dispersion_real
_atom_type_scat_dispersion_imag
_atom_type_scat_source
C C 0.0181 0.0091 'International Tables Vol C Tables 4.2.6.8 and 6.1.1.4'
H H 0.0000 0.0000 'International Tables Vol C Tables 4.2.6.8 and 6.1.1.4'
O O 0.0492 0.0322 'International Tables Vol C Tables 4.2.6.8 and 6.1.1.4'

loop_
_geom_angle_atom_site_label_1
_geom_angle_atom_site_label_2
_geom_angle_atom_site_label_3
_geom_angle
C1 O1 C13 119.21(15)
O1 C1 C2 112.48(17)
O2 C1 O1 124.62(19)
O2 C1 C2 122.80(19)
C3 C2 C1 122.74(19)
C2 C3 C4 123.17(18)
O4 C4 C3 112.66(17)
O4 C4 C5 106.40(17)
C3 C4 C5 109.17(18)
C6 C5 C4 112.52(17)
C7 C6 C5 113.63(17)
O7 C7 C6 110.38(17)
O7 C7 C8 107.55(17)
C8 C7 C6 113.07(18)
C7 C8 C9 113.22(18)
C8 C9 C10 111.68(19)
C11 C10 C9 113.14(18)
C12 C11 C10 114.01(19)
C13 C12 C11 112.39(18)
O1 C13 C12 105.06(17)
O1 C13 C14 107.86(18)
C14 C13 C12 114.96(18)
C15 C14 C13 113.12(18)
C14 C15 C16 113.14(18)
C17 C16 C15 113.37(19)
C16 C17 C18 113.6(2)

loop_
_geom_bond_atom_site_label_1
_geom_bond_atom_site_label_2
_geom_bond_distance
O1 C1 1.333(2)
O1 C13 1.466(3)
O2 C1 1.210(3)
O4 C4 1.435(3)
O7 C7 1.445(3)
C1 C2 1.482(3)
C2 C3 1.326(3)
C3 C4 1.504(3)
C4 C5 1.543(3)
C5 C6 1.540(3)
C6 C7 1.527(3)
C7 C8 1.522(3)
C8 C9 1.527(3)
C9 C10 1.539(3)
C10 C11 1.529(3)
C11 C12 1.527(3)
C12 C13 1.526(3)
C13 C14 1.521(3)
C14 C15 1.520(3)
C15 C16 1.528(3)
C16 C17 1.521(3)
C17 C18 1.529(4)

loop_
_geom_hbond_atom_site_label_D
_geom_hbond_atom_site_label_H
_geom_hbond_atom_site_label_A
_geom_hbond_distance_DH
_geom_hbond_distance_HA
_geom_hbond_distance_DA
_geom_hbond_angle_DHA
_geom_hbond_site_symmetry_A
O4 H4 O7 0.84 1.89 2.719(2) 167.6 1_545
O7 H7 O4 0.84 1.97 2.803(2) 171.1 2_756

loop_
_geom_torsion_atom_site_label_1
_geom_torsion_atom_site_label_2
_geom_torsion_atom_site_label_3
_geom_torsion_atom_site_label_4
_geom_torsion
O1 C1 C2 C3 14.3(3)
O1 C13 C14 C15 70.8(2)
O2 C1 C2 C3 -162.3(2)
O4 C4 C5 C6 52.8(2)
O7 C7 C8 C9 161.94(18)
C1 O1 C13 C12 118.3(2)
C1 O1 C13 C14 -118.6(2)
C1 C2 C3 C4 164.4(2)
C2 C3 C4 O4 137.9(2)
C2 C3 C4 C5 -104.2(2)
C3 C4 C5 C6 -69.0(2)
C4 C5 C6 C7 157.03(17)
C5 C6 C7 O7 44.3(2)
C5 C6 C7 C8 -76.2(2)
C6 C7 C8 C9 -75.9(2)
C7 C8 C9 C10 171.66(19)
C8 C9 C10 C11 -78.9(2)
C9 C10 C11 C12 -87.1(2)
C10 C11 C12 C13 171.55(17)
C11 C12 C13 O1 -71.2(2)
C11 C12 C13 C14 170.38(18)
C12 C13 C14 C15 -172.43(18)
C13 O1 C1 O2 18.3(3)
C13 O1 C1 C2 -158.2(2)
C13 C14 C15 C16 -178.43(19)
C14 C15 C16 C17 -178.07(19)
C15 C16 C17 C18 178.6(2)
